data_7247790
loop_
_publ_author_name
'Liu, Yumin'
'Gong, Junbo'
'Yan, Dongpeng'
'Wang, Jingkang'

_publ_section_title
;
 Insight into polymorphism in weakly polar systems using favorable
 connection motifs
;
_journal_issue 2
_journal_name_full CrystEngComm
_journal_page_first 153
_journal_page_last 159
_journal_paper_doi 10.1039/D3CE00856H
_journal_volume 26
_journal_year 2024
_chemical_formula_moiety 'C15 H12 O2'
_chemical_formula_sum 'C15 H12 O2'
_chemical_formula_weight 224.25
_space_group_crystal_system orthorhombic
_space_group_IT_number 61
_space_group_name_Hall '-P 2ac 2ab'
_space_group_name_H-M_alt 'P b c a'
_atom_sites_solution_hydrogens geom
_atom_sites_solution_primary dual
_audit_creation_date 2020-07-27
_audit_creation_method
;
Olex2 1.2
(compiled 2018.05.29 svn.r3508 for OlexSys, GUI svn.r5506)
;
_audit_update_record
;
2023-07-31 deposited with the CCDC.	2023-11-21 downloaded from the CCDC.
;
_cell_angle_alpha 90
_cell_angle_beta 90
_cell_angle_gamma 90
_cell_formula_units_Z 8
_cell_length_a 8.6333(7)
_cell_length_b 10.6401(7)
_cell_length_c 24.273(2)
_cell_measurement_reflns_used 4595
_cell_measurement_temperature 113(2)
_cell_measurement_theta_max 32.6760
_cell_measurement_theta_min 2.8720
_cell_volume 2229.7(3)
_computing_cell_refinement 'CrysAlisPro 1.171.38.46 (Rigaku OD, 2015)'
_computing_data_collection CrystalClear(Rigaku,2008)
_computing_data_reduction 'CrysAlisPro 1.171.38.46 (Rigaku OD, 2015)'
_computing_molecular_graphics 'Olex2 (Dolomanov et al., 2009)'
_computing_publication_material 'Olex2 (Dolomanov et al., 2009)'
_computing_structure_refinement 'ShelXL (Sheldrick, 2015)'
_computing_structure_solution 'ShelXT (Sheldrick, 2015)'
_diffrn_ambient_temperature 113.15
_diffrn_detector 'CCD plate'
_diffrn_measured_fraction_theta_full 0.998
_diffrn_measured_fraction_theta_max 0.998
_diffrn_measurement_details
;
List of Runs (angles in degrees, time in seconds):

  # Type    Start    End  Width  t~exp~   \w     \q     \k     \f   Frames
#--------------------------------------------------------------------------
  1  \w   -120.00  60.00   1.00    2.00    --  -30.00  45.00   0.00  180
  2  \w   -120.00  30.00   1.00    2.00    --  -30.00  45.00  90.00  150
  3  \w   -120.00   0.00   1.00    2.00    --  -30.00  45.00 180.00  120
;
_diffrn_measurement_device 'abstract diffractometer'
_diffrn_measurement_device_type 'Rigaku Saturn 70 CCD'
_diffrn_measurement_method '\w scans'
_diffrn_orient_matrix_type 'CrysAlisPro convention (1999,Acta A55,543-557)'
_diffrn_orient_matrix_UB_11 -0.0150638000
_diffrn_orient_matrix_UB_12 0.0187134000
_diffrn_orient_matrix_UB_13 -0.0275195000
_diffrn_orient_matrix_UB_21 -0.0069001000
_diffrn_orient_matrix_UB_22 -0.0639550000
_diffrn_orient_matrix_UB_23 -0.0078622000
_diffrn_orient_matrix_UB_31 -0.0804563000
_diffrn_orient_matrix_UB_32 0.0020440000
_diffrn_orient_matrix_UB_33 0.0059120000
_diffrn_radiation_monochromator confocal
_diffrn_radiation_probe x-ray
_diffrn_radiation_type MoK\a
_diffrn_radiation_wavelength 0.71073
_diffrn_reflns_av_R_equivalents 0.0836
_diffrn_reflns_av_unetI/netI 0.0459
_diffrn_reflns_Laue_measured_fraction_full 0.998
_diffrn_reflns_Laue_measured_fraction_max 0.998
_diffrn_reflns_limit_h_max 10
_diffrn_reflns_limit_h_min -10
_diffrn_reflns_limit_k_max 13
_diffrn_reflns_limit_k_min -13
_diffrn_reflns_limit_l_max 30
_diffrn_reflns_limit_l_min -30
_diffrn_reflns_number 16650
_diffrn_reflns_point_group_measured_fraction_full 0.998
_diffrn_reflns_point_group_measured_fraction_max 0.998
_diffrn_reflns_theta_full 25.242
_diffrn_reflns_theta_max 26.373
_diffrn_reflns_theta_min 1.678
_diffrn_source 'rotating anode'
_diffrn_source_type 'Enhance (Mo) X-ray Source'
_exptl_absorpt_coefficient_mu 0.088
_exptl_absorpt_correction_T_max 1.00000
_exptl_absorpt_correction_T_min 0.54550
_exptl_absorpt_correction_type multi-scan
_exptl_absorpt_process_details 'CrysAlisPro 1.171.38.46 (Rigaku Oxford Diffraction, 2015)'
_exptl_crystal_colour colourless
_exptl_crystal_colour_primary colourless
_exptl_crystal_density_diffrn 1.336
_exptl_crystal_description block
_exptl_crystal_F_000 944
_exptl_crystal_size_max 0.2
_exptl_crystal_size_mid 0.18
_exptl_crystal_size_min 0.16
_refine_diff_density_max 0.227
_refine_diff_density_min -0.307
_refine_diff_density_rms 0.052
_refine_ls_extinction_method none
_refine_ls_goodness_of_fit_ref 1.063
_refine_ls_hydrogen_treatment constr
_refine_ls_matrix_type full
_refine_ls_number_parameters 155
_refine_ls_number_reflns 2281
_refine_ls_number_restraints 0
_refine_ls_restrained_S_all 1.063
_refine_ls_R_factor_all 0.0690
_refine_ls_R_factor_gt 0.0518
_refine_ls_shift/su_max 0.000
_refine_ls_shift/su_mean 0.000
_refine_ls_structure_factor_coef Fsqd
_refine_ls_weighting_details 'w=1/[\s^2^(Fo^2^)+(0.0458P)^2^+1.0894P] where P=(Fo^2^+2Fc^2^)/3'
_refine_ls_weighting_scheme calc
_refine_ls_wR_factor_gt 0.1125
_refine_ls_wR_factor_ref 0.1260
_reflns_Friedel_coverage 0.000
_reflns_number_gt 1782
_reflns_number_total 2281
_reflns_threshold_expression 'I > 2\s(I)'
_cod_data_source_file d3ce00856h2.cif
_cod_data_source_block r20200716b
_cod_depositor_comments 'Adding full bibliography for 7247790--7247791.cif.'
_cod_database_code 7247790
_shelx_shelxl_version_number 2018/3
_chemical_oxdiff_formula 'C11 H10 N O'
_shelx_space_group_comment
;
The symmetry employed for this shelxl refinement is uniquely defined
by the following loop, which should always be used as a source of
symmetry information in preference to the above space-group names.
They are only intended as comments.
;
_shelx_estimated_absorpt_t_max 0.986
_shelx_estimated_absorpt_t_min 0.983
_reflns_odcompleteness_completeness 99.81
_reflns_odcompleteness_iscentric 1
_reflns_odcompleteness_theta 26.32
_olex2_refinement_description
;
1. Fixed Uiso
 At 1.2 times of:
  All C(H) groups
 At 1.5 times of:
  All O(H) groups
2.a Aromatic/amide H refined with riding coordinates:
 C1(H1A), C2(H2), C3(H3), C4(H4), C5(H5), C8(H8), C11(H11), C12(H12), C13(H13),
  C14(H14), C15(H15)
2.b Idealised tetrahedral OH refined as rotating group:
 O1(H1)
;
_olex2_submission_special_instructions 'No special instructions were received'
_oxdiff_exptl_absorpt_empirical_details
;
Empirical correction (ABSPACK) includes:
- Absorption correction using spherical harmonics
- Frame scaling
;
_oxdiff_exptl_absorpt_empirical_full_max 1.414
_oxdiff_exptl_absorpt_empirical_full_min 0.568

loop_
_space_group_symop_operation_xyz
'x, y, z'
'-x+1/2, -y, z+1/2'
'-x, y+1/2, -z+1/2'
'x+1/2, -y+1/2, -z'
'-x, -y, -z'
'x-1/2, y, -z-1/2'
'x, -y-1/2, z-1/2'
'-x-1/2, y-1/2, z'

loop_
_atom_site_label
_atom_site_type_symbol
_atom_site_fract_x
_atom_site_fract_y
_atom_site_fract_z
_atom_site_U_iso_or_equiv
_atom_site_adp_type
_atom_site_occupancy
_atom_site_site_symmetry_order
_atom_site_calc_flag
_atom_site_refinement_flags_posn
_atom_site_refinement_flags_adp
_atom_site_refinement_flags_occupancy
_atom_site_disorder_assembly
_atom_site_disorder_group
O1 O 0.70868(16) 0.69654(12) 0.63706(5) 0.0298(3) Uani 1 1 d . . . . .
H1 H 0.765411 0.724089 0.611671 0.045 Uiso 1 1 calc GR . . . .
O2 O 0.83914(15) 0.70796(11) 0.54769(5) 0.0293(3) Uani 1 1 d . . . . .
C1 C 0.4766(2) 0.61160(18) 0.70433(8) 0.0272(4) Uani 1 1 d . . . . .
H1A H 0.510014 0.696346 0.707580 0.033 Uiso 1 1 calc R . . . .
C2 C 0.3754(2) 0.56256(18) 0.74283(8) 0.0312(5) Uani 1 1 d . . . . .
H2 H 0.339282 0.613841 0.772178 0.037 Uiso 1 1 calc R . . . .
C3 C 0.3265(2) 0.43905(19) 0.73882(8) 0.0318(5) Uani 1 1 d . . . . .
H3 H 0.257392 0.405283 0.765450 0.038 Uiso 1 1 calc R . . . .
C4 C 0.3789(2) 0.36478(18) 0.69566(8) 0.0294(4) Uani 1 1 d . . . . .
H4 H 0.345910 0.279852 0.692857 0.035 Uiso 1 1 calc R . . . .
C5 C 0.4792(2) 0.41393(17) 0.65667(7) 0.0267(4) Uani 1 1 d . . . . .
H5 H 0.513528 0.362832 0.626981 0.032 Uiso 1 1 calc R . . . .
C6 C 0.5302(2) 0.53809(16) 0.66074(7) 0.0232(4) Uani 1 1 d . . . . .
C7 C 0.6383(2) 0.59371(16) 0.62035(8) 0.0237(4) Uani 1 1 d . . . . .
C8 C 0.6669(2) 0.54527(16) 0.56859(7) 0.0245(4) Uani 1 1 d . . . . .
H8 H 0.614748 0.471437 0.556771 0.029 Uiso 1 1 calc R . . . .
C9 C 0.7742(2) 0.60543(16) 0.53296(7) 0.0241(4) Uani 1 1 d . . . . .
C10 C 0.8152(2) 0.55387(16) 0.47821(7) 0.0233(4) Uani 1 1 d . . . . .
C11 C 0.7560(2) 0.43949(17) 0.45952(7) 0.0251(4) Uani 1 1 d . . . . .
H11 H 0.684717 0.394120 0.481736 0.030 Uiso 1 1 calc R . . . .
C12 C 0.8003(2) 0.39166(17) 0.40889(8) 0.0272(4) Uani 1 1 d . . . . .
H12 H 0.759961 0.313426 0.396626 0.033 Uiso 1 1 calc R . . . .
C13 C 0.9034(2) 0.45776(18) 0.37601(8) 0.0294(4) Uani 1 1 d . . . . .
H13 H 0.932504 0.425446 0.341028 0.035 Uiso 1 1 calc R . . . .
C14 C 0.9637(2) 0.57070(17) 0.39420(8) 0.0286(4) Uani 1 1 d . . . . .
H14 H 1.034852 0.615693 0.371766 0.034 Uiso 1 1 calc R . . . .
C15 C 0.9209(2) 0.61839(17) 0.44496(8) 0.0273(4) Uani 1 1 d . . . . .
H15 H 0.963691 0.695652 0.457346 0.033 Uiso 1 1 calc R . . . .

loop_
_atom_site_aniso_label
_atom_site_aniso_U_11
_atom_site_aniso_U_22
_atom_site_aniso_U_33
_atom_site_aniso_U_23
_atom_site_aniso_U_13
_atom_site_aniso_U_12
O1 0.0355(8) 0.0241(7) 0.0297(7) -0.0012(6) -0.0013(6) -0.0037(6)
O2 0.0340(8) 0.0235(7) 0.0305(7) 0.0022(5) -0.0030(6) -0.0054(6)
C1 0.0268(10) 0.0302(9) 0.0246(9) -0.0040(8) -0.0039(8) 0.0041(8)
C2 0.0296(11) 0.0416(11) 0.0222(10) -0.0066(8) -0.0015(8) 0.0066(9)
C3 0.0303(11) 0.0401(11) 0.0249(10) 0.0012(8) 0.0027(8) 0.0021(9)
C4 0.0301(10) 0.0285(10) 0.0296(10) 0.0005(8) 0.0016(8) 0.0012(8)
C5 0.0281(10) 0.0277(9) 0.0242(10) -0.0018(8) 0.0016(8) 0.0054(8)
C6 0.0217(9) 0.0253(9) 0.0225(9) -0.0004(7) -0.0038(7) 0.0046(7)
C7 0.0224(9) 0.0213(8) 0.0274(10) 0.0017(7) -0.0063(7) 0.0039(7)
C8 0.0245(9) 0.0214(9) 0.0277(10) -0.0016(7) -0.0016(8) -0.0006(7)
C9 0.0241(9) 0.0222(9) 0.0260(9) 0.0031(7) -0.0042(7) 0.0032(7)
C10 0.0208(9) 0.0233(9) 0.0259(9) 0.0056(7) -0.0017(7) 0.0030(7)
C11 0.0224(9) 0.0285(9) 0.0245(9) 0.0046(7) 0.0003(8) -0.0014(8)
C12 0.0270(10) 0.0266(9) 0.0279(10) 0.0008(8) -0.0008(8) -0.0030(8)
C13 0.0303(10) 0.0314(10) 0.0264(10) 0.0022(8) 0.0027(8) 0.0030(8)
C14 0.0241(10) 0.0308(10) 0.0310(10) 0.0092(8) 0.0037(8) 0.0000(8)
C15 0.0242(10) 0.0248(9) 0.0329(10) 0.0047(8) -0.0007(8) -0.0001(8)

loop_
_atom_type_symbol
_atom_type_description
_atom_type_scat_dispersion_real
_atom_type_scat_dispersion_imag
_atom_type_scat_source
C C 0.0033 0.0016 'International Tables Vol C Tables 4.2.6.8 and 6.1.1.4'
H H 0.0000 0.0000 'International Tables Vol C Tables 4.2.6.8 and 6.1.1.4'
O O 0.0106 0.0060 'International Tables Vol C Tables 4.2.6.8 and 6.1.1.4'

loop_
_geom_angle_atom_site_label_1
_geom_angle_atom_site_label_2
_geom_angle_atom_site_label_3
_geom_angle
_geom_angle_site_symmetry_1
_geom_angle_site_symmetry_3
_geom_angle_publ_flag
C7 O1 H1 109.5 . . ?
C2 C1 H1A 119.6 . . ?
C2 C1 C6 120.74(18) . . ?
C6 C1 H1A 119.6 . . ?
C1 C2 H2 119.9 . . ?
C1 C2 C3 120.28(18) . . ?
C3 C2 H2 119.9 . . ?
C2 C3 H3 120.2 . . ?
C2 C3 C4 119.60(18) . . ?
C4 C3 H3 120.2 . . ?
C3 C4 H4 119.8 . . ?
C5 C4 C3 120.31(18) . . ?
C5 C4 H4 119.8 . . ?
C4 C5 H5 119.8 . . ?
C4 C5 C6 120.39(17) . . ?
C6 C5 H5 119.8 . . ?
C1 C6 C5 118.67(17) . . ?
C1 C6 C7 119.24(16) . . ?
C5 C6 C7 122.09(16) . . ?
O1 C7 C6 114.86(16) . . ?
O1 C7 C8 120.54(17) . . ?
C8 C7 C6 124.60(16) . . ?
C7 C8 H8 119.9 . . ?
C7 C8 C9 120.22(16) . . ?
C9 C8 H8 119.9 . . ?
O2 C9 C8 120.05(16) . . ?
O2 C9 C10 117.54(16) . . ?
C8 C9 C10 122.41(16) . . ?
C11 C10 C9 121.79(16) . . ?
C11 C10 C15 118.66(17) . . ?
C15 C10 C9 119.49(16) . . ?
C10 C11 H11 119.7 . . ?
C12 C11 C10 120.53(17) . . ?
C12 C11 H11 119.7 . . ?
C11 C12 H12 119.9 . . ?
C11 C12 C13 120.11(17) . . ?
C13 C12 H12 119.9 . . ?
C12 C13 H13 120.0 . . ?
C14 C13 C12 119.94(18) . . ?
C14 C13 H13 120.0 . . ?
C13 C14 H14 119.9 . . ?
C13 C14 C15 120.19(18) . . ?
C15 C14 H14 119.9 . . ?
C10 C15 H15 119.7 . . ?
C14 C15 C10 120.57(18) . . ?
C14 C15 H15 119.7 . . ?

loop_
_geom_bond_atom_site_label_1
_geom_bond_atom_site_label_2
_geom_bond_distance
_geom_bond_site_symmetry_2
_geom_bond_publ_flag
O1 H1 0.8400 . ?
O1 C7 1.316(2) . ?
O2 C9 1.278(2) . ?
C1 H1A 0.9500 . ?
C1 C2 1.381(3) . ?
C1 C6 1.395(2) . ?
C2 H2 0.9500 . ?
C2 C3 1.384(3) . ?
C3 H3 0.9500 . ?
C3 C4 1.388(3) . ?
C4 H4 0.9500 . ?
C4 C5 1.385(3) . ?
C5 H5 0.9500 . ?
C5 C6 1.396(2) . ?
C6 C7 1.477(3) . ?
C7 C8 1.380(3) . ?
C8 H8 0.9500 . ?
C8 C9 1.419(3) . ?
C9 C10 1.481(3) . ?
C10 C11 1.396(2) . ?
C10 C15 1.398(2) . ?
C11 H11 0.9500 . ?
C11 C12 1.384(3) . ?
C12 H12 0.9500 . ?
C12 C13 1.387(3) . ?
C13 H13 0.9500 . ?
C13 C14 1.382(3) . ?
C14 H14 0.9500 . ?
C14 C15 1.383(3) . ?
C15 H15 0.9500 . ?

loop_
_geom_torsion_atom_site_label_1
_geom_torsion_atom_site_label_2
_geom_torsion_atom_site_label_3
_geom_torsion_atom_site_label_4
_geom_torsion
_geom_torsion_site_symmetry_1
_geom_torsion_site_symmetry_2
_geom_torsion_site_symmetry_3
_geom_torsion_site_symmetry_4
_geom_torsion_publ_flag
O1 C7 C8 C9 0.6(3) . . . . ?
O2 C9 C10 C11 176.97(16) . . . . ?
O2 C9 C10 C15 -0.4(2) . . . . ?
C1 C2 C3 C4 -0.4(3) . . . . ?
C1 C6 C7 O1 18.2(2) . . . . ?
C1 C6 C7 C8 -161.70(17) . . . . ?
C2 C1 C6 C5 0.2(3) . . . . ?
C2 C1 C6 C7 179.98(16) . . . . ?
C2 C3 C4 C5 -0.2(3) . . . . ?
C3 C4 C5 C6 0.8(3) . . . . ?
C4 C5 C6 C1 -0.8(3) . . . . ?
C4 C5 C6 C7 179.41(17) . . . . ?
C5 C6 C7 O1 -162.01(16) . . . . ?
C5 C6 C7 C8 18.1(3) . . . . ?
C6 C1 C2 C3 0.4(3) . . . . ?
C6 C7 C8 C9 -179.48(16) . . . . ?
C7 C8 C9 O2 -3.3(3) . . . . ?
C7 C8 C9 C10 176.77(16) . . . . ?
C8 C9 C10 C11 -3.1(3) . . . . ?
C8 C9 C10 C15 179.52(16) . . . . ?
C9 C10 C11 C12 -177.94(16) . . . . ?
C9 C10 C15 C14 178.55(16) . . . . ?
C10 C11 C12 C13 -0.5(3) . . . . ?
C11 C10 C15 C14 1.1(3) . . . . ?
C11 C12 C13 C14 0.9(3) . . . . ?
C12 C13 C14 C15 -0.4(3) . . . . ?
C13 C14 C15 C10 -0.6(3) . . . . ?
C15 C10 C11 C12 -0.5(3) . . . . ?
